data_7132190
loop_
_publ_author_name
'Ahsan, Mollah Rohan'
'Singh, Lavanya'
'Varma, Harshit'
'Mukherjee, Arijit'

_publ_section_title
;
 Exploiting benzilic acid as a modular template: controlling
 photoreactivity and solid to liquid transition during photodimerization.
;
_journal_name_full 'Chemical communications (Cambridge, England)'
_journal_paper_doi 10.1039/d3cc04257j
_journal_year 2023
_chemical_formula_moiety 'C13 H10 Br N'
_chemical_formula_sum 'C13 H10 Br N'
_chemical_formula_weight 260.13
_space_group_crystal_system orthorhombic
_space_group_IT_number 19
_space_group_name_Hall 'P 2ac 2ab'
_space_group_name_H-M_alt 'P 21 21 21'
_atom_sites_solution_hydrogens geom
_atom_sites_solution_primary dual
_audit_creation_date 2023-08-28
_audit_creation_method
;
Olex2 1.5
(compiled 2023.08.24 svn.re1ec1418 for OlexSys, GUI svn.r6817)
;
_audit_update_record
;
2023-08-28 deposited with the CCDC.	2023-09-27 downloaded from the CCDC.
;
_cell_angle_alpha 90
_cell_angle_beta 90
_cell_angle_gamma 90
_cell_formula_units_Z 4
_cell_length_a 7.3605(4)
_cell_length_b 12.2746(4)
_cell_length_c 12.3726(3)
_cell_measurement_reflns_used 1466
_cell_measurement_temperature 295
_cell_measurement_theta_max 74.9330
_cell_measurement_theta_min 5.0400
_cell_volume 1117.83(8)
_computing_cell_refinement 'CrysAlisPro 1.171.39.20a (Rigaku OD, 2015)'
_computing_data_collection 'CrysAlisPro 1.171.39.20a (Rigaku OD, 2015)'
_computing_data_reduction 'CrysAlisPro 1.171.39.20a (Rigaku OD, 2015)'
_computing_molecular_graphics 'Olex2 1.5 (Dolomanov et al., 2009)'
_computing_publication_material 'Olex2 1.5 (Dolomanov et al., 2009)'
_computing_structure_refinement 'SHELXL 2019/3 (Sheldrick, 2015)'
_computing_structure_solution 'SHELXT 2018/2 (Sheldrick, 2018)'
_diffrn_ambient_temperature 295
_diffrn_detector 'CCD plate'
_diffrn_measured_fraction_theta_full 0.996
_diffrn_measured_fraction_theta_max 0.964
_diffrn_measurement_details
;
List of Runs (angles in degrees, time in seconds):

  # Type    Start    End  Width  t~exp~   \w     \q     \k     \f   Frames
#--------------------------------------------------------------------------
  1  \w    -19.00  12.00   0.50    0.50    --    0.00  37.00  30.00   62
  2  \w     41.00  86.00   0.50    0.50    --    0.00  37.00  30.00   90
  3  \w     59.00  86.00   0.50    0.50    --    0.00  57.00 150.00   54
  4  \w     19.00  47.00   0.50    3.00    --  107.20 -30.00  30.00   56
  5  \w    111.00 197.00   0.50    3.00    --  107.20  77.00  60.00  172
  6  \w     77.00 102.00   0.50    3.00    --  107.20  77.00  60.00   50
  7  \w     90.00 115.00   0.50    3.00    --  107.20  30.00 -60.00   50
  8  \w     63.00 124.00   0.50    3.00    --  107.20 -30.00  30.00  122
  9  \w    120.00 191.00   0.50    3.00    --  107.20  30.00 -60.00  142
 10  \w     58.00 127.00   0.50    3.00    --  107.20 -30.00 -90.00  138
;
_diffrn_measurement_device 'four-circle diffractometer'
_diffrn_measurement_device_type 'XtaLAB Pro: Kappa dual home/near'
_diffrn_measurement_method '\w scans'
_diffrn_orient_matrix_type 'CrysAlisPro convention (1999,Acta A55,543-557)'
_diffrn_orient_matrix_UB_11 0.0487695000
_diffrn_orient_matrix_UB_12 -0.0964427000
_diffrn_orient_matrix_UB_13 -0.0742277000
_diffrn_orient_matrix_UB_21 -0.1198348000
_diffrn_orient_matrix_UB_22 0.0486040000
_diffrn_orient_matrix_UB_23 -0.0899888000
_diffrn_orient_matrix_UB_31 0.1644674000
_diffrn_orient_matrix_UB_32 0.0640276000
_diffrn_orient_matrix_UB_33 -0.0434979000
_diffrn_radiation_monochromator graphite
_diffrn_radiation_probe x-ray
_diffrn_radiation_type 'Cu K\a'
_diffrn_radiation_wavelength 1.54184
_diffrn_reflns_av_R_equivalents 0.0445
_diffrn_reflns_av_unetI/netI 0.0632
_diffrn_reflns_Laue_measured_fraction_full 0.996
_diffrn_reflns_Laue_measured_fraction_max 0.964
_diffrn_reflns_limit_h_max 9
_diffrn_reflns_limit_h_min -8
_diffrn_reflns_limit_k_max 15
_diffrn_reflns_limit_k_min -12
_diffrn_reflns_limit_l_max 15
_diffrn_reflns_limit_l_min -15
_diffrn_reflns_number 3788
_diffrn_reflns_point_group_measured_fraction_full 0.935
_diffrn_reflns_point_group_measured_fraction_max 0.878
_diffrn_reflns_theta_full 67.684
_diffrn_reflns_theta_max 79.905
_diffrn_reflns_theta_min 5.076
_diffrn_source 'fine-focus sealed X-ray tube'
_diffrn_source_type 'Enhance (Cu) X-ray Source'
_exptl_absorpt_coefficient_mu 4.705
_exptl_absorpt_correction_T_max 1.00000
_exptl_absorpt_correction_T_min 0.52328
_exptl_absorpt_correction_type multi-scan
_exptl_absorpt_process_details
;
CrysAlisPro 1.171.39.20a (Rigaku Oxford Diffraction, 2015)
Empirical absorption correction using spherical harmonics,
 implemented in SCALE3 ABSPACK scaling algorithm.
;
_exptl_crystal_colour yellow
_exptl_crystal_colour_primary yellow
_exptl_crystal_density_diffrn 1.546
_exptl_crystal_description block
_exptl_crystal_F_000 520
_exptl_crystal_size_max 0.3
_exptl_crystal_size_mid 0.2
_exptl_crystal_size_min 0.2
_refine_diff_density_max 0.370
_refine_diff_density_min -0.530
_refine_diff_density_rms 0.065
_refine_ls_abs_structure_details
;
 Flack x determined using 434 quotients [(I+)-(I-)]/[(I+)+(I-)]
 (Parsons, Flack and Wagner, Acta Cryst. B69 (2013) 249-259).
;
_refine_ls_abs_structure_Flack 0.01(5)
_refine_ls_extinction_method none
_refine_ls_goodness_of_fit_ref 1.081
_refine_ls_hydrogen_treatment constr
_refine_ls_matrix_type full
_refine_ls_number_parameters 136
_refine_ls_number_reflns 2153
_refine_ls_number_restraints 0
_refine_ls_restrained_S_all 1.081
_refine_ls_R_factor_all 0.0683
_refine_ls_R_factor_gt 0.0554
_refine_ls_shift/su_max 0.000
_refine_ls_shift/su_mean 0.000
_refine_ls_structure_factor_coef Fsqd
_refine_ls_weighting_details 'w=1/[\s^2^(Fo^2^)+(0.1030P)^2^] where P=(Fo^2^+2Fc^2^)/3'
_refine_ls_weighting_scheme calc
_refine_ls_wR_factor_gt 0.1695
_refine_ls_wR_factor_ref 0.1832
_reflns_Friedel_coverage 0.564
_reflns_Friedel_fraction_full 0.848
_reflns_Friedel_fraction_max 0.759
_reflns_number_gt 1510
_reflns_number_total 2153
_reflns_threshold_expression 'I > 2\s(I)'
_cod_data_source_file d3cc04257j2.cif
_cod_data_source_block exp_1412-am-r-3brstp
_cod_database_code 7132190
_shelx_shelxl_version_number 2019/3
_shelx_space_group_comment
;
The symmetry employed for this shelxl refinement is uniquely defined
by the following loop, which should always be used as a source of
symmetry information in preference to the above space-group names.
They are only intended as comments.
;
_shelx_estimated_absorpt_t_max 0.453
_shelx_estimated_absorpt_t_min 0.333
_olex2_refinement_description
;
1. Fixed Uiso
 At 1.2 times of:
  All C(H) groups
2.a Aromatic/amide H refined with riding coordinates:
 C13(H13), C6(H6), C15(H15), C8(H8), C11(H11), C9(H9), C7(H7), C12(H12),
 C4(H4), C3(H3)
;
_olex2_submission_special_instructions 'No special instructions were received'
_oxdiff_exptl_absorpt_empirical_details
;
Empirical correction (ABSPACK) includes:
- Absorption correction using spherical harmonics
- Frame scaling
;
_oxdiff_exptl_absorpt_empirical_full_max 2.430
_oxdiff_exptl_absorpt_empirical_full_min 0.397

loop_
_space_group_symop_operation_xyz
'x, y, z'
'-x+1/2, -y, z+1/2'
'-x, y+1/2, -z+1/2'
'x+1/2, -y+1/2, -z'

loop_
_atom_site_label
_atom_site_type_symbol
_atom_site_fract_x
_atom_site_fract_y
_atom_site_fract_z
_atom_site_U_iso_or_equiv
_atom_site_adp_type
_atom_site_occupancy
_atom_site_site_symmetry_order
_atom_site_calc_flag
_atom_site_refinement_flags_posn
_atom_site_refinement_flags_adp
_atom_site_refinement_flags_occupancy
_atom_site_disorder_assembly
_atom_site_disorder_group
Br1 Br 0.6463(2) 0.17848(9) 0.06899(6) 0.1199(5) Uani 1 1 d . . . . .
N2 N 0.6307(11) 0.5184(6) 0.8175(6) 0.0964(19) Uani 1 1 d . . . . .
C10 C 0.6272(9) 0.1779(5) 0.4035(5) 0.0693(13) Uani 1 1 d . . . . .
C13 C 0.6120(11) 0.0224(6) 0.2371(6) 0.0825(19) Uani 1 1 d . . . . .
H13 H 0.607291 -0.029113 0.182031 0.099 Uiso 1 1 calc R U . . .
C5 C 0.6260(10) 0.3489(5) 0.6639(6) 0.0733(16) Uani 1 1 d . . . . .
C6 C 0.6034(11) 0.4569(6) 0.6354(7) 0.086(2) Uani 1 1 d . . . . .
H6 H 0.586250 0.475523 0.563256 0.103 Uiso 1 1 calc R U . . .
C15 C 0.6399(11) 0.2086(5) 0.2957(5) 0.0740(15) Uani 1 1 d . . . . .
H15 H 0.652919 0.281723 0.277633 0.089 Uiso 1 1 calc R U . . .
C14 C 0.6331(11) 0.1310(6) 0.2157(6) 0.0788(16) Uani 1 1 d . . . . .
C8 C 0.6187(11) 0.2570(5) 0.5890(5) 0.0753(17) Uani 1 1 d . . . . .
H8 H 0.600602 0.187558 0.617124 0.090 Uiso 1 1 calc R U . . .
C11 C 0.6079(10) 0.0698(6) 0.4271(6) 0.0809(18) Uani 1 1 d . . . . .
H11 H 0.601352 0.047532 0.498863 0.097 Uiso 1 1 calc R U . . .
C9 C 0.6364(10) 0.2677(6) 0.4846(5) 0.0734(15) Uani 1 1 d . . . . .
H9 H 0.656562 0.337630 0.458354 0.088 Uiso 1 1 calc R U . . .
C7 C 0.6060(13) 0.5362(7) 0.7125(8) 0.096(2) Uani 1 1 d . . . . .
H7 H 0.589363 0.607825 0.690051 0.115 Uiso 1 1 calc R U . . .
C12 C 0.5980(12) -0.0071(6) 0.3450(8) 0.093(2) Uani 1 1 d . . . . .
H12 H 0.581639 -0.080097 0.362812 0.112 Uiso 1 1 calc R U . . .
C4 C 0.6471(12) 0.3297(7) 0.7758(6) 0.0870(18) Uani 1 1 d . . . . .
H4 H 0.660488 0.258953 0.801517 0.104 Uiso 1 1 calc R U . . .
C3 C 0.6478(14) 0.4150(7) 0.8455(7) 0.095(2) Uani 1 1 d . . . . .
H3 H 0.661284 0.399473 0.918628 0.114 Uiso 1 1 calc R U . . .

loop_
_atom_site_aniso_label
_atom_site_aniso_U_11
_atom_site_aniso_U_22
_atom_site_aniso_U_33
_atom_site_aniso_U_23
_atom_site_aniso_U_13
_atom_site_aniso_U_12
Br1 0.1895(11) 0.1194(7) 0.0507(4) -0.0038(4) 0.0036(5) 0.0072(7)
N2 0.113(5) 0.099(4) 0.077(4) -0.027(3) -0.002(4) 0.000(4)
C10 0.070(3) 0.077(3) 0.060(3) -0.009(3) 0.003(3) 0.001(3)
C13 0.106(5) 0.081(4) 0.061(3) -0.015(3) -0.006(4) 0.004(4)
C5 0.070(3) 0.078(4) 0.072(4) -0.017(3) -0.001(3) -0.004(3)
C6 0.100(6) 0.083(4) 0.074(4) -0.014(4) -0.005(4) -0.003(4)
C15 0.090(4) 0.075(3) 0.058(3) -0.005(3) 0.001(3) -0.004(3)
C14 0.091(4) 0.082(4) 0.063(3) -0.008(3) 0.002(4) 0.009(4)
C8 0.101(5) 0.070(3) 0.055(3) -0.004(3) 0.003(3) -0.004(3)
C11 0.096(5) 0.092(4) 0.055(3) 0.001(3) 0.000(4) -0.004(3)
C9 0.084(4) 0.080(4) 0.057(3) 0.004(3) 0.007(3) -0.010(4)
C7 0.127(7) 0.075(4) 0.086(5) -0.021(4) -0.011(5) 0.012(4)
C12 0.122(7) 0.068(4) 0.088(5) -0.002(4) -0.002(5) -0.001(4)
C4 0.109(5) 0.084(4) 0.069(4) -0.004(3) -0.001(4) -0.009(5)
C3 0.115(6) 0.100(5) 0.071(4) -0.015(4) 0.003(5) -0.004(5)

loop_
_atom_type_symbol
_atom_type_description
_atom_type_scat_dispersion_real
_atom_type_scat_dispersion_imag
_atom_type_scat_source
C C 0.0181 0.0091 'International Tables Vol C Tables 4.2.6.8 and 6.1.1.4'
H H 0.0000 0.0000 'International Tables Vol C Tables 4.2.6.8 and 6.1.1.4'
Br Br -0.6763 1.2805 'International Tables Vol C Tables 4.2.6.8 and 6.1.1.4'
N N 0.0311 0.0180 'International Tables Vol C Tables 4.2.6.8 and 6.1.1.4'

loop_
_geom_angle_atom_site_label_1
_geom_angle_atom_site_label_2
_geom_angle_atom_site_label_3
_geom_angle
_geom_angle_site_symmetry_1
_geom_angle_site_symmetry_3
_geom_angle_publ_flag
C3 N2 C7 115.2(7) . . ?
C15 C10 C9 116.3(6) . . ?
C11 C10 C15 118.4(6) . . ?
C11 C10 C9 125.3(6) . . ?
C14 C13 H13 121.7 . . ?
C14 C13 C12 116.7(7) . . ?
C12 C13 H13 121.7 . . ?
C6 C5 C8 125.1(7) . . ?
C6 C5 C4 115.1(7) . . ?
C4 C5 C8 119.7(6) . . ?
C5 C6 H6 119.8 . . ?
C7 C6 C5 120.3(8) . . ?
C7 C6 H6 119.8 . . ?
C10 C15 H15 119.9 . . ?
C14 C15 C10 120.1(7) . . ?
C14 C15 H15 119.9 . . ?
C13 C14 Br1 119.2(5) . . ?
C13 C14 C15 122.7(7) . . ?
C15 C14 Br1 118.1(6) . . ?
C5 C8 H8 118.4 . . ?
C9 C8 C5 123.1(7) . . ?
C9 C8 H8 118.4 . . ?
C10 C11 H11 119.7 . . ?
C10 C11 C12 120.6(7) . . ?
C12 C11 H11 119.7 . . ?
C10 C9 H9 117.0 . . ?
C8 C9 C10 126.0(6) . . ?
C8 C9 H9 117.0 . . ?
N2 C7 C6 124.6(8) . . ?
N2 C7 H7 117.7 . . ?
C6 C7 H7 117.7 . . ?
C13 C12 C11 121.5(7) . . ?
C13 C12 H12 119.3 . . ?
C11 C12 H12 119.3 . . ?
C5 C4 H4 120.2 . . ?
C3 C4 C5 119.6(8) . . ?
C3 C4 H4 120.2 . . ?
N2 C3 C4 125.1(9) . . ?
N2 C3 H3 117.5 . . ?
C4 C3 H3 117.5 . . ?

loop_
_geom_bond_atom_site_label_1
_geom_bond_atom_site_label_2
_geom_bond_distance
_geom_bond_site_symmetry_2
_geom_bond_publ_flag
Br1 C14 1.909(8) . ?
N2 C7 1.330(12) . ?
N2 C3 1.322(12) . ?
C10 C15 1.389(9) . ?
C10 C11 1.366(11) . ?
C10 C9 1.491(9) . ?
C13 H13 0.9300 . ?
C13 C14 1.368(11) . ?
C13 C12 1.388(11) . ?
C5 C6 1.381(11) . ?
C5 C8 1.461(9) . ?
C5 C4 1.413(10) . ?
C6 H6 0.9300 . ?
C6 C7 1.363(11) . ?
C15 H15 0.9300 . ?
C15 C14 1.374(10) . ?
C8 H8 0.9300 . ?
C8 C9 1.305(9) . ?
C11 H11 0.9300 . ?
C11 C12 1.389(11) . ?
C9 H9 0.9300 . ?
C7 H7 0.9300 . ?
C12 H12 0.9300 . ?
C4 H4 0.9300 . ?
C4 C3 1.356(11) . ?
C3 H3 0.9300 . ?

loop_
_geom_torsion_atom_site_label_1
_geom_torsion_atom_site_label_2
_geom_torsion_atom_site_label_3
_geom_torsion_atom_site_label_4
_geom_torsion
_geom_torsion_site_symmetry_1
_geom_torsion_site_symmetry_2
_geom_torsion_site_symmetry_3
_geom_torsion_site_symmetry_4
_geom_torsion_publ_flag
C10 C15 C14 Br1 178.8(6) . . . . ?
C10 C15 C14 C13 0.7(13) . . . . ?
C10 C11 C12 C13 1.7(13) . . . . ?
C5 C6 C7 N2 0.5(15) . . . . ?
C5 C8 C9 C10 -178.9(7) . . . . ?
C5 C4 C3 N2 -0.3(15) . . . . ?
C6 C5 C8 C9 18.2(13) . . . . ?
C6 C5 C4 C3 -1.3(12) . . . . ?
C15 C10 C11 C12 -1.1(11) . . . . ?
C15 C10 C9 C8 176.6(8) . . . . ?
C14 C13 C12 C11 -1.0(13) . . . . ?
C8 C5 C6 C7 177.5(8) . . . . ?
C8 C5 C4 C3 -177.8(8) . . . . ?
C11 C10 C15 C14 -0.1(11) . . . . ?
C11 C10 C9 C8 -3.5(12) . . . . ?
C9 C10 C15 C14 179.8(7) . . . . ?
C9 C10 C11 C12 179.0(7) . . . . ?
C7 N2 C3 C4 2.0(15) . . . . ?
C12 C13 C14 Br1 -178.2(7) . . . . ?
C12 C13 C14 C15 -0.2(13) . . . . ?
C4 C5 C6 C7 1.3(12) . . . . ?
C4 C5 C8 C9 -165.7(8) . . . . ?
C3 N2 C7 C6 -2.1(15) . . . . ?
